data_7050722
loop_
_publ_author_name
'Chi, Dae Yoon'
'Fun, H.'
'Hermann, W. A.'
'Song, Y.'
'Wang, Y.'
'Xin, X.'

_publ_section_title
;
Sign alteration of nonlinear refraction of the isomorphous
cubane-shaped heterothiometallic clusters originating from a skeleton atomic
effect
;
_journal_name_full 'New Journal of Chemistry'
_journal_year 2002
_chemical_formula_sum 'C18 H21 Br Cu3 Mo N3 O S3'
_chemical_formula_weight 758.03
_space_group_IT_number 19
_symmetry_cell_setting orthorhombic
_symmetry_space_group_name_Hall 'P 2ac 2ab'
_symmetry_space_group_name_H-M 'P 21 21 21'
_cell_angle_alpha 90.00
_cell_angle_beta 90.00
_cell_angle_gamma 90.00
_cell_formula_units_Z 4
_cell_length_a 11.1287(5)
_cell_length_b 11.9739(5)
_cell_length_c 18.9832(8)
_cell_measurement_temperature 293(2)
_cell_volume 2529.59(19)
_diffrn_ambient_temperature 293(2)
_exptl_crystal_density_diffrn 1.990
_cod_depositor_comments
;
The following automatic conversions were performed:
'_symmetry_cell_setting' value 'Orthorhombic' changed to 'orthorhombic'
according to '/home/saulius/struct/CIF-dictionaries/cif_core.dic'
dictionary named 'cif_core.dic' version 2.4.1 from 2010-06-29.

Automatic conversion script
Id: cif_fix_enum 1527 2010-12-29 10:47:43Z saulius 
;
_cod_database_code 7050722

loop_
_symmetry_equiv_pos_as_xyz
'x, y, z'
'-x+1/2, -y, z+1/2'
'-x, y+1/2, -z+1/2'
'x+1/2, -y+1/2, -z'

loop_
_atom_site_label
_atom_site_type_symbol
_atom_site_fract_x
_atom_site_fract_y
_atom_site_fract_z
_atom_site_U_iso_or_equiv
_atom_site_adp_type
_atom_site_occupancy
_atom_site_symmetry_multiplicity
_atom_site_calc_flag
_atom_site_refinement_flags
_atom_site_disorder_assembly
_atom_site_disorder_group
Br1 Br 0.28631(4) -0.09913(4) -0.05677(3) 0.05215(13) Uani 1 1 d . . .
Mo Mo -0.03682(3) -0.03676(3) -0.147015(18) 0.03297(8) Uani 1 1 d . . .
Cu1 Cu 0.19256(5) -0.01642(4) -0.18874(3) 0.04831(14) Uani 1 1 d . . .
Cu2 Cu 0.07282(6) -0.21695(4) -0.09491(3) 0.04659(14) Uani 1 1 d . . .
Cu3 Cu 0.08095(6) 0.04063(5) -0.03449(3) 0.05265(15) Uani 1 1 d . . .
S1 S 0.06931(10) -0.16406(8) -0.20996(5) 0.0388(2) Uani 1 1 d . . .
S2 S -0.05449(9) -0.10237(9) -0.03496(5) 0.0394(2) Uani 1 1 d . . .
S3 S 0.07535(11) 0.12183(8) -0.14277(6) 0.0424(2) Uani 1 1 d . . .
O1 O -0.1752(3) -0.0130(3) -0.18455(18) 0.0589(9) Uani 1 1 d . . .
N1 N 0.1298(4) 0.1307(3) 0.04813(19) 0.0472(9) Uani 1 1 d . . .
N2 N 0.1023(3) -0.3774(3) -0.07726(18) 0.0370(8) Uani 1 1 d . . .
N3 N 0.3411(3) 0.0132(3) -0.24289(18) 0.0406(8) Uani 1 1 d . . .
C1 C 0.2459(5) 0.1338(4) 0.0669(2) 0.0498(12) Uani 1 1 d . . .
H1A H 0.3003 0.0913 0.0412 0.060 Uiso 1 1 calc R . .
C2 C 0.2886(5) 0.1960(5) 0.1220(3) 0.0617(14) Uani 1 1 d . . .
H2A H 0.3702 0.1970 0.1325 0.074 Uiso 1 1 calc R . .
C3 C 0.2091(5) 0.2563(4) 0.1609(3) 0.0604(14) Uani 1 1 d . . .
H3A H 0.2351 0.2980 0.1993 0.072 Uiso 1 1 calc R . .
C4 C 0.0901(5) 0.2544(4) 0.1425(3) 0.0580(13) Uani 1 1 d . . .
H4A H 0.0348 0.2956 0.1685 0.070 Uiso 1 1 calc R . .
C5 C 0.0516(5) 0.1919(4) 0.0857(2) 0.0479(11) Uani 1 1 d . . .
C6 C -0.0779(5) 0.1886(5) 0.0641(3) 0.0810(18) Uani 1 1 d . . .
H6A H -0.0866 0.1418 0.0233 0.122 Uiso 1 1 calc R . .
H6B H -0.1047 0.2628 0.0531 0.122 Uiso 1 1 calc R . .
H6C H -0.1253 0.1590 0.1020 0.122 Uiso 1 1 calc R . .
C7 C 0.1001(4) -0.4479(3) -0.1330(2) 0.0462(11) Uani 1 1 d . . .
H7A H 0.0905 -0.4181 -0.1779 0.055 Uiso 1 1 calc R . .
C8 C 0.1113(5) -0.5611(3) -0.1261(3) 0.0515(12) Uani 1 1 d . . .
H8A H 0.1082 -0.6074 -0.1654 0.062 Uiso 1 1 calc R . .
C9 C 0.1273(5) -0.6048(4) -0.0603(3) 0.0630(15) Uani 1 1 d . . .
H9A H 0.1349 -0.6816 -0.0543 0.076 Uiso 1 1 calc R . .
C10 C 0.1322(5) -0.5344(4) -0.0027(3) 0.0534(12) Uani 1 1 d . . .
H10A H 0.1439 -0.5635 0.0422 0.064 Uiso 1 1 calc R . .
C11 C 0.1196(4) -0.4193(3) -0.0123(2) 0.0370(9) Uani 1 1 d . . .
C12 C 0.1208(4) -0.3406(4) 0.0486(2) 0.0498(11) Uani 1 1 d . . .
H12A H 0.1095 -0.2657 0.0319 0.075 Uiso 1 1 calc R . .
H12B H 0.1966 -0.3459 0.0726 0.075 Uiso 1 1 calc R . .
H12C H 0.0572 -0.3596 0.0806 0.075 Uiso 1 1 calc R . .
C13 C 0.4463(4) -0.0295(4) -0.2194(3) 0.0568(12) Uani 1 1 d . . .
H13A H 0.4459 -0.0728 -0.1787 0.068 Uiso 1 1 calc R . .
C14 C 0.5536(5) -0.0113(5) -0.2531(3) 0.0726(16) Uani 1 1 d . . .
H14A H 0.6247 -0.0411 -0.2355 0.087 Uiso 1 1 calc R . .
C15 C 0.5538(5) 0.0516(5) -0.3134(3) 0.0761(17) Uani 1 1 d . . .
H15A H 0.6249 0.0650 -0.3377 0.091 Uiso 1 1 calc R . .
C16 C 0.4450(6) 0.0953(5) -0.3377(3) 0.0739(16) Uani 1 1 d . . .
H16A H 0.4433 0.1381 -0.3786 0.089 Uiso 1 1 calc R . .
C17 C 0.3413(4) 0.0754(4) -0.3014(3) 0.0532(12) Uani 1 1 d . . .
C18 C 0.2241(5) 0.1221(6) -0.3261(3) 0.085(2) Uani 1 1 d . . .
H18A H 0.1613 0.0989 -0.2947 0.127 Uiso 1 1 calc R . .
H18B H 0.2074 0.0952 -0.3727 0.127 Uiso 1 1 calc R . .
H18C H 0.2285 0.2021 -0.3268 0.127 Uiso 1 1 calc R . .

loop_
_atom_site_aniso_label
_atom_site_aniso_U_11
_atom_site_aniso_U_22
_atom_site_aniso_U_33
_atom_site_aniso_U_23
_atom_site_aniso_U_13
_atom_site_aniso_U_12
Br1 0.0364(2) 0.0680(3) 0.0521(3) 0.0047(2) -0.0077(2) 0.0030(2)
Mo 0.02918(16) 0.03463(16) 0.03512(17) 0.00006(16) -0.00701(14) 0.00203(14)
Cu1 0.0397(3) 0.0461(3) 0.0591(3) -0.0008(3) 0.0120(3) -0.0049(2)
Cu2 0.0630(4) 0.0350(2) 0.0417(3) 0.0056(2) 0.0028(3) 0.0105(3)
Cu3 0.0645(4) 0.0552(3) 0.0383(3) -0.0055(3) -0.0093(3) -0.0182(3)
S1 0.0460(6) 0.0371(5) 0.0334(5) -0.0042(4) -0.0006(4) 0.0004(5)
S2 0.0359(6) 0.0439(5) 0.0384(5) 0.0011(5) 0.0038(4) -0.0033(5)
S3 0.0515(6) 0.0302(5) 0.0456(6) 0.0010(5) -0.0021(5) -0.0006(4)
O1 0.0436(18) 0.070(2) 0.063(2) -0.0014(18) -0.0206(16) 0.0111(16)
N1 0.054(2) 0.049(2) 0.039(2) -0.0010(18) -0.0058(18) -0.0121(18)
N2 0.0358(19) 0.0344(16) 0.041(2) 0.0010(15) -0.0043(15) -0.0004(15)
N3 0.0377(19) 0.0444(19) 0.040(2) 0.0013(17) 0.0012(15) -0.0059(16)
C1 0.049(3) 0.055(3) 0.045(3) -0.003(2) -0.004(2) -0.005(2)
C2 0.058(3) 0.072(3) 0.055(3) 0.000(3) -0.016(3) -0.023(3)
C3 0.086(4) 0.049(3) 0.047(3) -0.002(2) -0.020(3) -0.016(3)
C4 0.080(4) 0.049(2) 0.046(3) -0.013(2) 0.002(3) -0.002(3)
C5 0.054(3) 0.047(2) 0.042(3) 0.002(2) -0.006(2) -0.006(2)
C6 0.058(4) 0.095(4) 0.091(5) -0.015(4) -0.014(3) 0.011(3)
C7 0.050(3) 0.045(2) 0.044(3) -0.006(2) -0.009(2) 0.001(2)
C8 0.059(3) 0.036(2) 0.060(3) -0.008(2) -0.016(2) 0.000(2)
C9 0.069(4) 0.031(2) 0.089(4) 0.001(3) -0.017(3) -0.006(2)
C10 0.064(3) 0.037(2) 0.059(3) 0.013(2) -0.008(2) -0.006(2)
C11 0.031(2) 0.0335(19) 0.046(3) 0.0028(19) -0.0049(18) -0.0053(17)
C12 0.048(3) 0.059(3) 0.042(3) 0.010(2) -0.006(2) -0.005(2)
C13 0.044(3) 0.074(3) 0.052(3) 0.000(3) 0.000(2) 0.000(3)
C14 0.038(3) 0.107(4) 0.073(4) -0.014(4) -0.002(3) 0.004(3)
C15 0.051(3) 0.095(4) 0.082(4) -0.015(4) 0.027(3) -0.017(3)
C16 0.074(4) 0.084(4) 0.064(4) 0.019(3) 0.023(3) 0.005(3)
C17 0.050(3) 0.054(3) 0.056(3) 0.006(2) 0.009(2) -0.003(2)
C18 0.068(4) 0.113(5) 0.072(4) 0.042(4) 0.005(3) 0.020(4)

loop_
_geom_bond_atom_site_label_1
_geom_bond_atom_site_label_2
_geom_bond_distance
_geom_bond_site_symmetry_2
_geom_bond_publ_flag
Br1 Cu2 2.8564(8) . ?
Br1 Cu3 2.8640(8) . ?
Br1 Cu1 2.8888(8) . ?
Mo O1 1.720(3) . ?
Mo S1 2.2685(11) . ?
Mo S3 2.2739(10) . ?
Mo S2 2.2762(11) . ?
Mo Cu2 2.6687(6) . ?
Mo Cu3 2.6719(6) . ?
Mo Cu1 2.6838(6) . ?
Cu1 N3 1.978(3) . ?
Cu1 S1 2.2735(12) . ?
Cu1 S3 2.2809(12) . ?
Cu2 N2 1.978(3) . ?
Cu2 S1 2.2743(12) . ?
Cu2 S2 2.2771(12) . ?
Cu3 N1 1.980(4) . ?
Cu3 S3 2.2747(12) . ?
Cu3 S2 2.2812(11) . ?
N1 C1 1.341(6) . ?
N1 C5 1.343(6) . ?
N2 C11 1.346(5) . ?
N2 C7 1.354(5) . ?
N3 C17 1.338(6) . ?
N3 C13 1.353(6) . ?
C1 C2 1.369(6) . ?
C2 C3 1.360(8) . ?
C3 C4 1.370(7) . ?
C4 C5 1.381(6) . ?
C5 C6 1.499(7) . ?
C7 C8 1.368(6) . ?
C8 C9 1.366(7) . ?
C9 C10 1.382(7) . ?
C10 C11 1.397(6) . ?
C11 C12 1.491(6) . ?
C13 C14 1.373(7) . ?
C14 C15 1.371(8) . ?
C15 C16 1.397(8) . ?
C16 C17 1.364(7) . ?
C17 C18 1.494(7) . ?
